data_9017049
loop_
_publ_author_name
'Chukanov, N. V.'
'Scholz, R.'
'Zubkova, N. V.'
'Pekov, I. V.'
'Belakovskiy, D. I.'
'Van, K. V.'
'Lagoeiro, L.'
'Graca, L. M.'
'Krambrock, K.'
'de Oliveire, L. C. A.'
'Menezes, L. A. D.'
'Chaves, M. L. S. C.'
'Pushcharovsky, D. Y.'

_publ_section_title
;
 Correianevesite, Fe2+Mn2+2(PO4)2*3H2O, a new reddingite-group mineral
 from the Cigana mine, Conselheiro Pena, Minas Gerais, Brazil
;
_journal_name_full 'American Mineralogist'
_journal_page_first 811
_journal_page_last 816
_journal_volume 99
_journal_year 2014
_chemical_compound_source 'Cigana mine, Conselheiro Pena, Minas Gerais, Brazil'
_chemical_formula_sum 'Fe1.32 H6 Mn1.68 O11 P2'
_chemical_name_mineral Correianevesite
_space_group_IT_number 60
_space_group_name_Hall '-P 2ac 2b'
_space_group_name_H-M_alt 'P b n a'
_symmetry_space_group_name_H-M 'P b n a'
_cell_angle_alpha 90
_cell_angle_beta 90
_cell_angle_gamma 90
_cell_length_a 9.48871
_cell_length_b 10.11494
_cell_length_c 8.70624
_cell_formula_units_Z 4
_cell_volume 835.605
_database_code_amcsd 0020021
_exptl_crystal_density_diffrn 3.259
_cod_data_source_file inputs/fixed/downloads/05/05680.cif
_cod_data_source_block 05680
_cod_original_formula_sum '(Fe1.32 Mn1.68) P2 O11 H6'
_cod_database_code 9017049

loop_
_space_group_symop_operation_xyz
x,y,z
-x,1/2+y,z
x,1/2-y,-z
1/2+x,y,1/2-z
1/2-x,-y,1/2+z
1/2+x,1/2-y,1/2+z
1/2-x,1/2+y,1/2-z
-x,-y,-z

loop_
_atom_site_aniso_label
_atom_site_aniso_U_11
_atom_site_aniso_U_22
_atom_site_aniso_U_33
_atom_site_aniso_U_12
_atom_site_aniso_U_13
_atom_site_aniso_U_23
Fe2+1 0.01124 0.00880 0.00930 -0.00117 -0.00259 -0.00005
Mn2+1 0.01124 0.00880 0.00930 -0.00117 -0.00259 -0.00005
Mn2+2 0.01149 0.00988 0.00894 -0.00265 0.00013 -0.00086
Fe2+2 0.01149 0.00988 0.00894 -0.00265 0.00013 -0.00086
P 0.00643 0.00743 0.00752 -0.00037 0.00035 -0.00028
O1 0.01160 0.00770 0.01690 0.00000 0.00000 -0.00140
O2 0.01090 0.01330 0.01030 -0.00360 0.00240 0.00030
O3 0.00880 0.01250 0.01550 0.00270 0.00040 -0.00150
O4 0.01500 0.01830 0.00820 -0.00400 -0.00190 -0.00020
O5 0.02080 0.01710 0.02160 0.00000 0.00000 -0.00450
O6 0.01140 0.00930 0.01400 -0.00120 -0.00010 -0.00030

loop_
_atom_site_label
_atom_site_fract_x
_atom_site_fract_y
_atom_site_fract_z
_atom_site_occupancy
_atom_site_U_iso_or_equiv
Fe2+1 0.00000 0.00000 0.00000 0.80000 0.00978
Mn2+1 0.00000 0.00000 0.00000 0.20000 0.00978
Mn2+2 0.06533 0.09720 0.63633 0.74000 0.01010
Fe2+2 0.06533 0.09720 0.63633 0.26000 0.01010
P 0.20457 0.10607 0.29198 1.00000 0.00713
O1 0.21646 0.25363 0.33350 1.00000 0.01207
O2 0.10430 0.03779 0.40585 1.00000 0.01146
O3 0.35133 0.04233 0.30005 1.00000 0.01229
O4 0.14828 0.09733 0.12677 1.00000 0.01383
O5 -0.09290 0.25000 0.50000 1.00000 0.01980
O6 -0.02810 0.32654 0.14686 1.00000 0.01156
H61 0.01800 0.25200 0.13400 1.00000 0.05200
H62 -0.11300 0.28700 0.15900 1.00000 0.05400
H5 -0.13900 0.19100 0.45400 1.00000 0.05500

loop_
_cod_related_entry_id
_cod_related_entry_database
_cod_related_entry_code
1 AMCSD 0020021
